data_4325125
loop_
_publ_author_name
'Andrew J. Gaunt'
'Iain May'
'Mary P. Neu'
'Sean D. Reilly'
'Brian L. Scott'

_publ_section_title
;
 Structural and Spectroscopic Characterization of Plutonyl(VI) Nitrate
 under Acidic Conditions
;
_journal_name_full 'Inorganic Chemistry'
_journal_page_first 4244
_journal_page_last 4246
_journal_paper_doi 10.1021/ic200525u
_journal_volume 50
_journal_year 2011
_chemical_formula_sum 'H6 N2 O11 Pu'
_chemical_formula_weight 449.05
_chemical_name_systematic
; 
 ? 
;
_space_group_IT_number 2
_symmetry_cell_setting triclinic
_symmetry_space_group_name_Hall '-P 1'
_symmetry_space_group_name_H-M 'P -1'
_atom_sites_solution_primary direct
_atom_sites_solution_secondary difmap
_audit_creation_method SHELXL-97
_cell_angle_alpha 83.158(3)
_cell_angle_beta 82.011(3)
_cell_angle_gamma 65.129(2)
_cell_formula_units_Z 2
_cell_length_a 6.9924(3)
_cell_length_b 7.0456(3)
_cell_length_c 9.9252(5)
_cell_measurement_temperature 141(2)
_cell_volume 438.31(4)
_computing_cell_refinement 'SAINT 4.05 (Bruker, 1996)'
_computing_data_collection 'SMART 4.210 (Bruker, 1996)'
_computing_data_reduction 'SAINT 4.05 (Bruker, 1996)'
_computing_molecular_graphics 'SHELXTL 6.10 (Bruker, 2001)'
_computing_publication_material 'SHELXTL 6.10 (Bruker, 2001)'
_computing_structure_refinement 'SHELXL-97 (Sheldrick, 1997)'
_computing_structure_solution 'SHELXS-97 (Sheldrick, 1997)'
_diffrn_ambient_temperature 141(2)
_diffrn_measured_fraction_theta_full 0.925
_diffrn_measured_fraction_theta_max 0.921
_diffrn_measurement_device_type 'Bruker SMART 1k CCD'
_diffrn_measurement_method '\f scans'
_diffrn_radiation_monochromator graphite
_diffrn_radiation_source 'fine-focus sealed tube'
_diffrn_radiation_type MoK\a
_diffrn_radiation_wavelength 0.71073
_diffrn_reflns_av_R_equivalents 0.0231
_diffrn_reflns_av_sigmaI/netI 0.0170
_diffrn_reflns_limit_h_max 8
_diffrn_reflns_limit_h_min -8
_diffrn_reflns_limit_k_max 8
_diffrn_reflns_limit_k_min -8
_diffrn_reflns_limit_l_max 11
_diffrn_reflns_limit_l_min -11
_diffrn_reflns_number 6604
_diffrn_reflns_theta_full 25.00
_diffrn_reflns_theta_max 25.20
_diffrn_reflns_theta_min 2.08
_diffrn_standards_decay_% 0
_diffrn_standards_interval_count 0
_diffrn_standards_interval_time 0
_diffrn_standards_number 0
_exptl_absorpt_coefficient_mu 7.575
_exptl_absorpt_correction_T_max 0.7515
_exptl_absorpt_correction_T_min 0.5180
_exptl_absorpt_correction_type multi-scan
_exptl_absorpt_process_details 'SADABS 2.03 (Sheldrick, 2001)'
_exptl_crystal_colour red
_exptl_crystal_density_diffrn 3.425
_exptl_crystal_description block
_exptl_crystal_F_000 404
_exptl_crystal_size_max 0.10
_exptl_crystal_size_mid 0.06
_exptl_crystal_size_min 0.04
_refine_diff_density_max 3.411
_refine_diff_density_min -3.588
_refine_diff_density_rms 0.299
_refine_ls_extinction_method none
_refine_ls_goodness_of_fit_ref 1.116
_refine_ls_matrix_type full
_refine_ls_number_parameters 130
_refine_ls_number_reflns 1459
_refine_ls_number_restraints 90
_refine_ls_restrained_S_all 1.093
_refine_ls_R_factor_all 0.0384
_refine_ls_R_factor_gt 0.0322
_refine_ls_shift/su_max 0.000
_refine_ls_shift/su_mean 0.000
_refine_ls_structure_factor_coef Fsqd
_refine_ls_weighting_details 'calc w=1/[\s^2^(Fo^2^)+(0.0551P)^2^+1.6821P] where P=(Fo^2^+2Fc^2^)/3'
_refine_ls_weighting_scheme calc
_refine_ls_wR_factor_gt 0.0814
_refine_ls_wR_factor_ref 0.0870
_reflns_number_gt 1168
_reflns_number_total 1459
_reflns_threshold_expression >2sigma(I)
_cod_data_source_file ic200525u_si_002.cif
_cod_data_source_block ccd853
_cod_original_cell_volume 438.31(3)
_cod_database_code 4325125

loop_
_symmetry_equiv_pos_as_xyz
'x, y, z'
'-x, -y, -z'

loop_
_atom_site_label
_atom_site_type_symbol
_atom_site_fract_x
_atom_site_fract_y
_atom_site_fract_z
_atom_site_U_iso_or_equiv
_atom_site_adp_type
_atom_site_occupancy
_atom_site_symmetry_multiplicity
_atom_site_calc_flag
_atom_site_refinement_flags
Pu1 Pu 0.5000 0.5000 0.5000 0.01674(17) Uani 1 2 d SU
Pu2 Pu 0.5000 0.0000 1.0000 0.01930(17) Uani 1 2 d SU
N1 N 0.1724(10) 0.8831(9) 0.6103(6) 0.0237(14) Uani 1 1 d U
N2 N 0.2554(11) -0.2342(10) 0.9535(7) 0.0288(16) Uani 1 1 d U
O1 O 0.4053(8) 0.5828(8) 0.3420(5) 0.0282(12) Uani 1 1 d U
O2 O 0.3483(8) 0.8793(7) 0.5535(5) 0.0245(12) Uani 1 1 d U
O3 O 0.0344(9) 1.0381(9) 0.6574(7) 0.0354(15) Uani 1 1 d U
O4 O 0.1473(8) 0.7158(7) 0.6116(5) 0.0267(12) Uani 1 1 d U
O5 O 0.2598(12) 0.3287(10) 0.5583(8) 0.0354(16) Uani 1 1 d U
O6 O 0.3191(9) 0.2230(8) 0.9215(6) 0.0331(13) Uani 1 1 d U
O7 O 0.2329(12) -0.1527(12) 1.0678(7) 0.0336(16) Uani 1 1 d U
O8 O 0.1483(9) -0.3234(9) 0.9346(6) 0.0398(15) Uani 1 1 d U
O9 O 0.3940(9) -0.2108(9) 0.8655(6) 0.0381(15) Uani 1 1 d U
O10 O 0.2931(8) 0.1022(8) 1.2186(5) 0.0297(13) Uani 1 1 d U
O11 O 0.9358(9) 0.4672(9) 0.7690(6) 0.0301(14) Uani 1 1 d U

loop_
_atom_site_aniso_label
_atom_site_aniso_U_11
_atom_site_aniso_U_22
_atom_site_aniso_U_33
_atom_site_aniso_U_23
_atom_site_aniso_U_13
_atom_site_aniso_U_12
Pu1 0.0147(3) 0.0151(2) 0.0220(3) -0.00715(16) 0.00390(18) -0.00784(17)
Pu2 0.0155(3) 0.0196(2) 0.0225(3) -0.00558(17) 0.00278(19) -0.00724(18)
N1 0.024(4) 0.019(3) 0.028(3) -0.006(3) 0.002(3) -0.009(3)
N2 0.031(4) 0.027(3) 0.028(4) -0.006(3) 0.001(3) -0.012(3)
O1 0.030(3) 0.028(3) 0.029(3) -0.007(2) 0.001(3) -0.015(2)
O2 0.013(3) 0.024(3) 0.037(3) -0.012(2) 0.017(2) -0.012(2)
O3 0.025(3) 0.023(3) 0.054(4) -0.021(3) 0.019(3) -0.009(3)
O4 0.025(3) 0.020(2) 0.038(3) -0.008(2) 0.004(3) -0.014(2)
O5 0.032(4) 0.025(3) 0.054(4) -0.014(3) 0.012(3) -0.019(3)
O6 0.027(3) 0.029(3) 0.038(3) 0.000(2) -0.002(3) -0.008(3)
O7 0.030(4) 0.049(4) 0.026(3) -0.015(3) 0.010(3) -0.022(3)
O8 0.040(4) 0.044(3) 0.050(4) -0.015(3) 0.002(3) -0.031(3)
O9 0.039(4) 0.052(3) 0.035(3) -0.021(3) 0.018(3) -0.033(3)
O10 0.028(3) 0.036(3) 0.027(3) -0.013(2) 0.007(3) -0.015(3)
O11 0.027(3) 0.027(3) 0.036(4) -0.010(3) 0.002(3) -0.010(2)

loop_
_atom_type_symbol
_atom_type_description
_atom_type_scat_dispersion_real
_atom_type_scat_dispersion_imag
_atom_type_scat_source
N N 0.0061 0.0033 'International Tables Vol C Tables 4.2.6.8 and 6.1.1.4'
H H 0.0000 0.0000 'International Tables Vol C Tables 4.2.6.8 and 6.1.1.4'
O O 0.0106 0.0060 'International Tables Vol C Tables 4.2.6.8 and 6.1.1.4'
Pu Pu -9.4100 4.3056 'International Tables Vol C Tables 4.2.6.8 and 6.1.1.4'

loop_
_geom_angle_atom_site_label_1
_geom_angle_atom_site_label_2
_geom_angle_atom_site_label_3
_geom_angle
_geom_angle_site_symmetry_1
_geom_angle_site_symmetry_3
O1 Pu1 O1 179.999(1) 2_666 .
O1 Pu1 O5 90.0(2) 2_666 .
O1 Pu1 O5 90.0(2) . .
O1 Pu1 O5 90.0(2) 2_666 2_666
O1 Pu1 O5 90.0(2) . 2_666
O5 Pu1 O5 180.000(1) . 2_666
O1 Pu1 O4 90.2(2) 2_666 2_666
O1 Pu1 O4 89.8(2) . 2_666
O5 Pu1 O4 115.85(19) . 2_666
O5 Pu1 O4 64.15(19) 2_666 2_666
O1 Pu1 O4 89.8(2) 2_666 .
O1 Pu1 O4 90.2(2) . .
O5 Pu1 O4 64.15(19) . .
O5 Pu1 O4 115.85(19) 2_666 .
O4 Pu1 O4 180.00(19) 2_666 .
O1 Pu1 O2 91.9(2) 2_666 .
O1 Pu1 O2 88.1(2) . .
O5 Pu1 O2 115.1(2) . .
O5 Pu1 O2 64.9(2) 2_666 .
O4 Pu1 O2 129.03(15) 2_666 .
O4 Pu1 O2 50.97(15) . .
O1 Pu1 O2 88.1(2) 2_666 2_666
O1 Pu1 O2 91.9(2) . 2_666
O5 Pu1 O2 64.9(2) . 2_666
O5 Pu1 O2 115.1(2) 2_666 2_666
O4 Pu1 O2 50.97(15) 2_666 2_666
O4 Pu1 O2 129.03(15) . 2_666
O2 Pu1 O2 180.0 . 2_666
O1 Pu1 N1 90.4(2) 2_666 .
O1 Pu1 N1 89.6(2) . .
O5 Pu1 N1 89.4(2) . .
O5 Pu1 N1 90.6(2) 2_666 .
O4 Pu1 N1 154.69(15) 2_666 .
O4 Pu1 N1 25.30(15) . .
O2 Pu1 N1 25.67(16) . .
O2 Pu1 N1 154.33(16) 2_666 .
O1 Pu1 N1 89.6(2) 2_666 2_666
O1 Pu1 N1 90.4(2) . 2_666
O5 Pu1 N1 90.6(2) . 2_666
O5 Pu1 N1 89.4(2) 2_666 2_666
O4 Pu1 N1 25.31(15) 2_666 2_666
O4 Pu1 N1 154.69(15) . 2_666
O2 Pu1 N1 154.33(16) . 2_666
O2 Pu1 N1 25.67(16) 2_666 2_666
N1 Pu1 N1 180.000(1) . 2_666
O6 Pu2 O6 179.999(1) . 2_657
O6 Pu2 O10 89.4(2) . .
O6 Pu2 O10 90.6(2) 2_657 .
O6 Pu2 O10 90.6(2) . 2_657
O6 Pu2 O10 89.4(2) 2_657 2_657
O10 Pu2 O10 179.999(2) . 2_657
O6 Pu2 O9 92.0(2) . 2_657
O6 Pu2 O9 88.0(2) 2_657 2_657
O10 Pu2 O9 63.94(18) . 2_657
O10 Pu2 O9 116.06(18) 2_657 2_657
O6 Pu2 O9 88.0(2) . .
O6 Pu2 O9 92.0(2) 2_657 .
O10 Pu2 O9 116.06(18) . .
O10 Pu2 O9 63.94(18) 2_657 .
O9 Pu2 O9 180.000(1) 2_657 .
O6 Pu2 O7 87.3(3) . 2_657
O6 Pu2 O7 92.7(3) 2_657 2_657
O10 Pu2 O7 114.78(19) . 2_657
O10 Pu2 O7 65.22(19) 2_657 2_657
O9 Pu2 O7 51.1(2) 2_657 2_657
O9 Pu2 O7 128.9(2) . 2_657
O6 Pu2 O7 92.7(3) . .
O6 Pu2 O7 87.3(3) 2_657 .
O10 Pu2 O7 65.22(19) . .
O10 Pu2 O7 114.78(19) 2_657 .
O9 Pu2 O7 128.9(2) 2_657 .
O9 Pu2 O7 51.1(2) . .
O7 Pu2 O7 180.000(2) 2_657 .
O6 Pu2 N2 89.9(2) . .
O6 Pu2 N2 90.1(2) 2_657 .
O10 Pu2 N2 90.94(18) . .
O10 Pu2 N2 89.06(17) 2_657 .
O9 Pu2 N2 154.78(17) 2_657 .
O9 Pu2 N2 25.22(17) . .
O7 Pu2 N2 154.1(2) 2_657 .
O7 Pu2 N2 25.9(2) . .
O6 Pu2 N2 90.1(2) . 2_657
O6 Pu2 N2 89.9(2) 2_657 2_657
O10 Pu2 N2 89.06(18) . 2_657
O10 Pu2 N2 90.94(18) 2_657 2_657
O9 Pu2 N2 25.22(17) 2_657 2_657
O9 Pu2 N2 154.78(17) . 2_657
O7 Pu2 N2 25.9(2) 2_657 2_657
O7 Pu2 N2 154.1(2) . 2_657
N2 Pu2 N2 180.0 . 2_657
O3 N1 O4 121.4(6) . .
O3 N1 O2 122.5(6) . .
O4 N1 O2 116.1(6) . .
O3 N1 Pu1 178.3(5) . .
O4 N1 Pu1 57.0(3) . .
O2 N1 Pu1 59.2(3) . .
O8 N2 O9 123.7(6) . .
O8 N2 O7 121.2(7) . .
O9 N2 O7 115.1(6) . .
O8 N2 Pu2 177.5(5) . .
O9 N2 Pu2 57.2(3) . .
O7 N2 Pu2 57.9(4) . .
N1 O2 Pu1 95.1(3) . .
N1 O4 Pu1 97.7(4) . .
N2 O7 Pu2 96.2(5) . .
N2 O9 Pu2 97.5(4) . .

loop_
_geom_bond_atom_site_label_1
_geom_bond_atom_site_label_2
_geom_bond_distance
_geom_bond_site_symmetry_2
Pu1 O1 1.727(5) 2_666
Pu1 O1 1.727(5) .
Pu1 O5 2.425(7) .
Pu1 O5 2.425(7) 2_666
Pu1 O4 2.472(5) 2_666
Pu1 O4 2.472(5) .
Pu1 O2 2.519(5) .
Pu1 O2 2.519(5) 2_666
Pu1 N1 2.922(6) .
Pu1 N1 2.922(6) 2_666
Pu2 O6 1.728(5) .
Pu2 O6 1.728(5) 2_657
Pu2 O10 2.438(5) .
Pu2 O10 2.438(5) 2_657
Pu2 O9 2.492(5) 2_657
Pu2 O9 2.492(5) .
Pu2 O7 2.503(7) 2_657
Pu2 O7 2.503(7) .
Pu2 N2 2.938(6) .
Pu2 N2 2.938(6) 2_657
N1 O3 1.205(8) .
N1 O4 1.260(7) .
N1 O2 1.271(8) .
N2 O8 1.206(8) .
N2 O9 1.263(8) .
N2 O7 1.292(9) .
